data_4507340
loop_
_publ_author_name
'Zhou, Tian-Hua'
'He, Zhang-Zhen'
'Xu, Xiang'
'Qian, Xiang-Ying'
'Mao, Jiang-Gao'

_publ_section_title
;
 Ligand Geometry Directed Polar Cobalt(II) Phosphonate Displaying Weak
 Ferromagnetism
;
_journal_issue 2
_journal_name_full 'Crystal Growth &amp; Design'
_journal_page_first 838
_journal_paper_doi 10.1021/cg301542n
_journal_volume 13
_journal_year 2013
_chemical_formula_moiety 'C9H10NO5P Zn'
_chemical_formula_sum 'C9 H10 N O5 P Zn'
_chemical_formula_weight 308.52
_chemical_name_systematic
; 
 ? 
;
_space_group_IT_number 29
_symmetry_cell_setting orthorhombic
_symmetry_space_group_name_Hall 'P 2c -2ac'
_symmetry_space_group_name_H-M 'P c a 21'
_atom_sites_solution_hydrogens geom
_atom_sites_solution_primary direct
_atom_sites_solution_secondary difmap
_audit_creation_method SHELXL-97
_cell_angle_alpha 90.00
_cell_angle_beta 90.00
_cell_angle_gamma 90.00
_cell_formula_units_Z 4
_cell_length_a 9.927(3)
_cell_length_b 12.485(3)
_cell_length_c 8.629(2)
_cell_measurement_reflns_used 3113
_cell_measurement_temperature 293(2)
_cell_measurement_theta_max 27.4680
_cell_measurement_theta_min 3.1276
_cell_volume 1069.5(5)
_computing_structure_refinement 'SHELXL-97 (Sheldrick, 1997)'
_computing_structure_solution 'SHELXS-97 (Sheldrick, 1990)'
_diffrn_ambient_temperature 293(2)
_diffrn_detector_area_resol_mean 14.6306
_diffrn_measured_fraction_theta_full 0.989
_diffrn_measured_fraction_theta_max 0.989
_diffrn_measurement_device_type 'Mercury70 (2x2 bin mode)'
_diffrn_measurement_method CCD_Profile_fitting
_diffrn_radiation_monochromator graphite
_diffrn_radiation_source 'fine-focus sealed tube'
_diffrn_radiation_type MoK\a
_diffrn_radiation_wavelength 0.71073
_diffrn_reflns_av_R_equivalents 0.0272
_diffrn_reflns_av_sigmaI/netI 0.0338
_diffrn_reflns_limit_h_max 12
_diffrn_reflns_limit_h_min -12
_diffrn_reflns_limit_k_max 15
_diffrn_reflns_limit_k_min -16
_diffrn_reflns_limit_l_max 10
_diffrn_reflns_limit_l_min -10
_diffrn_reflns_number 7906
_diffrn_reflns_theta_full 27.47
_diffrn_reflns_theta_max 27.47
_diffrn_reflns_theta_min 2.62
_exptl_absorpt_coefficient_mu 2.454
_exptl_absorpt_correction_T_max 1.0000
_exptl_absorpt_correction_T_min 0.6017
_exptl_absorpt_correction_type multi-scan
_exptl_crystal_colour colorless
_exptl_crystal_density_diffrn 1.916
_exptl_crystal_density_method 'not measured'
_exptl_crystal_description block
_exptl_crystal_F_000 624
_exptl_crystal_size_max 0.4000
_exptl_crystal_size_mid 0.300
_exptl_crystal_size_min 0.240
_refine_diff_density_max 0.294
_refine_diff_density_min -0.296
_refine_diff_density_rms 0.052
_refine_ls_abs_structure_details 'Flack H D (1983), Acta Cryst. A39, 876-881'
_refine_ls_abs_structure_Flack 0.019(9)
_refine_ls_extinction_method none
_refine_ls_goodness_of_fit_ref 0.955
_refine_ls_hydrogen_treatment constr
_refine_ls_matrix_type full
_refine_ls_number_parameters 154
_refine_ls_number_reflns 2306
_refine_ls_number_restraints 1
_refine_ls_restrained_S_all 0.955
_refine_ls_R_factor_all 0.0205
_refine_ls_R_factor_gt 0.0196
_refine_ls_shift/su_max 0.002
_refine_ls_shift/su_mean 0.000
_refine_ls_structure_factor_coef Fsqd
_refine_ls_weighting_details 'calc w=1/[\s^2^(Fo^2^)+(0.0206P)^2^+0.0000P] where P=(Fo^2^+2Fc^2^)/3'
_refine_ls_weighting_scheme calc
_refine_ls_wR_factor_gt 0.0427
_refine_ls_wR_factor_ref 0.0430
_reflns_number_gt 2214
_reflns_number_total 2306
_reflns_threshold_expression >2sigma(I)
_cod_data_source_file cg301542n_si_001.cif
_cod_data_source_block Zn(HL)
_cod_depositor_comments
;
The following automatic conversions were performed:

'_symmetry_cell_setting' value 'Orthorhombic' changed to
'orthorhombic' according to
/home/saulius/struct/CIF-dictionaries/cif_core.dic dictionary named
'cif_core.dic' version 2.4.2 from
2011-04-26.

'_exptl_absorpt_correction_type' value 'Multi-scan'
changed to 'multi-scan' according to
/home/saulius/struct/CIF-dictionaries/cif_core.dic dictionary named
'cif_core.dic' version 2.4.2 from 2011-04-26.

Automatic conversion script
Id: cif_fix_values 1891 2012-01-12 08:04:46Z andrius 
;
_cod_original_sg_symbol_H-M Pca21
_cod_database_code 4507340

loop_
_symmetry_equiv_pos_as_xyz
'x, y, z'
'-x, -y, z+1/2'
'x+1/2, -y, z'
'-x+1/2, y, z+1/2'

loop_
_atom_site_label
_atom_site_type_symbol
_atom_site_fract_x
_atom_site_fract_y
_atom_site_fract_z
_atom_site_U_iso_or_equiv
_atom_site_adp_type
_atom_site_occupancy
_atom_site_symmetry_multiplicity
_atom_site_calc_flag
_atom_site_refinement_flags
Zn1 Zn 0.92205(2) 0.879627(15) 0.22541(4) 0.01815(7) Uani 1 1 d .
P1 P 1.14319(5) 0.02856(4) 0.07940(7) 0.01560(11) Uani 1 1 d .
O1 O 1.09473(14) -0.07808(12) 0.1425(2) 0.0238(4) Uani 1 1 d .
O2 O 1.09255(17) 0.04499(13) -0.08166(19) 0.0318(4) Uani 1 1 d .
O3 O 1.29458(14) 0.03712(11) 0.0948(2) 0.0242(3) Uani 1 1 d .
O4 O 1.02029(19) 0.71258(12) 0.3907(2) 0.0413(5) Uani 1 1 d .
O5 O 0.86604(17) 0.73155(11) 0.2069(2) 0.0348(4) Uani 1 1 d .
N1 N 0.92898(17) 0.15972(15) 0.1561(2) 0.0195(4) Uani 1 1 d .
H1A H 0.8873 0.0978 0.1324 0.023 Uiso 1 1 calc R
H1B H 0.9295 0.2004 0.0701 0.023 Uiso 1 1 calc R
C1 C 1.07161(19) 0.13519(16) 0.1994(4) 0.0215(7) Uani 1 1 d .
H0A H 1.0750 0.1137 0.3074 0.026 Uiso 1 1 calc R
H0B H 1.1257 0.1994 0.1880 0.026 Uiso 1 1 calc R
C2 C 0.8476(2) 0.21622(16) 0.2780(3) 0.0251(5) Uani 1 1 d .
H2A H 0.8692 0.1860 0.3785 0.030 Uiso 1 1 calc R
H2B H 0.7527 0.2035 0.2586 0.030 Uiso 1 1 calc R
C3 C 0.8724(2) 0.33544(17) 0.2826(3) 0.0216(5) Uani 1 1 d .
C4 C 0.9753(3) 0.37884(17) 0.3730(3) 0.0288(5) Uani 1 1 d .
H4A H 1.0320 0.3340 0.4292 0.035 Uiso 1 1 calc R
C5 C 0.9927(3) 0.48841(17) 0.3789(3) 0.0299(6) Uani 1 1 d .
H5A H 1.0615 0.5169 0.4392 0.036 Uiso 1 1 calc R
C6 C 0.9097(2) 0.55627(17) 0.2967(3) 0.0228(5) Uani 1 1 d .
C7 C 0.8067(2) 0.51356(16) 0.2072(4) 0.0274(6) Uani 1 1 d .
H7A H 0.7499 0.5586 0.1514 0.033 Uiso 1 1 calc R
C8 C 0.7888(2) 0.40414(16) 0.2012(3) 0.0266(6) Uani 1 1 d .
H8A H 0.7193 0.3760 0.1414 0.032 Uiso 1 1 calc R
C9 C 0.9340(2) 0.67547(18) 0.3011(3) 0.0263(5) Uani 1 1 d .

loop_
_atom_site_aniso_label
_atom_site_aniso_U_11
_atom_site_aniso_U_22
_atom_site_aniso_U_33
_atom_site_aniso_U_23
_atom_site_aniso_U_13
_atom_site_aniso_U_12
Zn1 0.01960(10) 0.01282(10) 0.02201(14) 0.00056(14) 0.00157(13) 0.00025(8)
P1 0.0161(2) 0.0131(2) 0.0176(3) -0.0005(2) -0.0009(2) 0.00130(18)
O1 0.0210(8) 0.0174(8) 0.0330(11) 0.0037(7) 0.0072(7) 0.0008(6)
O2 0.0441(10) 0.0317(9) 0.0195(11) 0.0039(8) -0.0093(7) 0.0052(7)
O3 0.0172(7) 0.0209(7) 0.0345(10) -0.0077(8) -0.0011(7) 0.0004(5)
O4 0.0476(11) 0.0226(9) 0.0538(13) -0.0144(9) -0.0078(10) -0.0055(8)
O5 0.0443(9) 0.0126(7) 0.0474(13) 0.0029(9) -0.0007(10) -0.0009(6)
N1 0.0197(9) 0.0117(8) 0.0269(11) 0.0010(7) 0.0001(7) 0.0006(6)
C1 0.0198(9) 0.0197(9) 0.025(2) -0.0061(10) -0.0019(9) 0.0019(7)
C2 0.0267(11) 0.0135(10) 0.0350(15) -0.0028(9) 0.0097(10) -0.0007(9)
C3 0.0243(11) 0.0142(10) 0.0263(14) -0.0031(9) 0.0057(9) 0.0018(8)
C4 0.0349(13) 0.0197(11) 0.0318(15) 0.0022(10) -0.0067(12) 0.0030(9)
C5 0.0361(13) 0.0213(11) 0.0323(15) -0.0029(11) -0.0075(12) -0.0040(9)
C6 0.0283(12) 0.0142(10) 0.0261(14) -0.0022(9) 0.0055(10) 0.0000(9)
C7 0.0285(11) 0.0182(9) 0.0356(17) 0.0016(12) -0.0033(12) 0.0035(8)
C8 0.0236(10) 0.0197(10) 0.0366(18) -0.0040(11) -0.0050(11) -0.0023(7)
C9 0.0316(13) 0.0150(10) 0.0324(15) -0.0050(10) 0.0103(11) -0.0028(9)

loop_
_atom_type_symbol
_atom_type_description
_atom_type_scat_dispersion_real
_atom_type_scat_dispersion_imag
_atom_type_scat_source
C C 0.0033 0.0016 'International Tables Vol C Tables 4.2.6.8 and 6.1.1.4'
H H 0.0000 0.0000 'International Tables Vol C Tables 4.2.6.8 and 6.1.1.4'
N N 0.0061 0.0033 'International Tables Vol C Tables 4.2.6.8 and 6.1.1.4'
O O 0.0106 0.0060 'International Tables Vol C Tables 4.2.6.8 and 6.1.1.4'
P P 0.1023 0.0942 'International Tables Vol C Tables 4.2.6.8 and 6.1.1.4'
Zn Zn 0.2839 1.4301 'International Tables Vol C Tables 4.2.6.8 and 6.1.1.4'

loop_
_geom_angle_atom_site_label_1
_geom_angle_atom_site_label_2
_geom_angle_atom_site_label_3
_geom_angle
_geom_angle_site_symmetry_1
_geom_angle_site_symmetry_3
O2 Zn1 O1 104.74(7) 2_765 1_565
O2 Zn1 O5 121.21(8) 2_765 .
O1 Zn1 O5 119.03(7) 1_565 .
O2 Zn1 O3 100.81(7) 2_765 3_465
O1 Zn1 O3 102.24(6) 1_565 3_465
O5 Zn1 O3 105.63(7) . 3_465
O2 P1 O3 114.00(10) . .
O2 P1 O1 110.38(10) . .
O3 P1 O1 110.22(8) . .
O2 P1 C1 107.23(11) . .
O3 P1 C1 106.55(9) . .
O1 P1 C1 108.19(11) . .
P1 O1 Zn1 130.89(9) . 1_545
P1 O2 Zn1 154.35(11) . 2_764
P1 O3 Zn1 135.98(10) . 3_565
C9 O5 Zn1 108.75(15) . .
C1 N1 C2 115.48(19) . .
C1 N1 H1A 108.4 . .
C2 N1 H1A 108.4 . .
C1 N1 H1B 108.4 . .
C2 N1 H1B 108.4 . .
H1A N1 H1B 107.5 . .
N1 C1 P1 112.03(17) . .
N1 C1 H0A 109.2 . .
P1 C1 H0A 109.2 . .
N1 C1 H0B 109.2 . .
P1 C1 H0B 109.2 . .
H0A C1 H0B 107.9 . .
N1 C2 C3 113.23(18) . .
N1 C2 H2A 108.9 . .
C3 C2 H2A 108.9 . .
N1 C2 H2B 108.9 . .
C3 C2 H2B 108.9 . .
H2A C2 H2B 107.7 . .
C8 C3 C4 118.8(2) . .
C8 C3 C2 120.0(2) . .
C4 C3 C2 121.1(2) . .
C5 C4 C3 119.8(2) . .
C5 C4 H4A 120.1 . .
C3 C4 H4A 120.1 . .
C6 C5 C4 121.0(2) . .
C6 C5 H5A 119.5 . .
C4 C5 H5A 119.5 . .
C5 C6 C7 119.4(2) . .
C5 C6 C9 119.8(2) . .
C7 C6 C9 120.7(2) . .
C8 C7 C6 119.8(2) . .
C8 C7 H7A 120.1 . .
C6 C7 H7A 120.1 . .
C7 C8 C3 121.2(2) . .
C7 C8 H8A 119.4 . .
C3 C8 H8A 119.4 . .
O4 C9 O5 124.0(2) . .
O4 C9 C6 119.6(2) . .
O5 C9 C6 116.3(2) . .

loop_
_geom_bond_atom_site_label_1
_geom_bond_atom_site_label_2
_geom_bond_distance
_geom_bond_site_symmetry_2
Zn1 O2 1.9180(17) 2_765
Zn1 O1 1.9311(15) 1_565
Zn1 O5 1.9371(15) .
Zn1 O3 1.9881(16) 3_465
P1 O2 1.4922(17) .
P1 O3 1.5125(15) .
P1 O1 1.5168(16) .
P1 C1 1.830(2) .
O1 Zn1 1.9311(15) 1_545
O2 Zn1 1.9180(17) 2_764
O3 Zn1 1.9881(16) 3_565
O4 C9 1.244(3) .
O5 C9 1.267(3) .
N1 C1 1.496(2) .
N1 C2 1.502(3) .
N1 H1A 0.9000 .
N1 H1B 0.9000 .
C1 H0A 0.9700 .
C1 H0B 0.9700 .
C2 C3 1.509(3) .
C2 H2A 0.9700 .
C2 H2B 0.9700 .
C3 C8 1.385(3) .
C3 C4 1.395(3) .
C4 C5 1.380(3) .
C4 H4A 0.9300 .
C5 C6 1.379(3) .
C5 H5A 0.9300 .
C6 C7 1.388(3) .
C6 C9 1.508(3) .
C7 C8 1.379(3) .
C7 H7A 0.9300 .
C8 H8A 0.9300 .

loop_
_geom_hbond_atom_site_label_D
_geom_hbond_atom_site_label_H
_geom_hbond_atom_site_label_A
_geom_hbond_distance_DH
_geom_hbond_distance_HA
_geom_hbond_distance_DA
_geom_hbond_angle_DHA
_geom_hbond_site_symmetry_A
N1 H1A O3 0.90 1.95 2.846(2) 176.4 3_455
N1 H1B O4 0.90 1.95 2.835(3) 165.6 2_764
